data_7062809
loop_
_publ_author_name
'Zhang, Weidong'
'Zhou, Juanfang'
'Zhang, Chao'
'Liu, Xinliang'

_publ_section_title
;
 Aggregation-induced emission and reversible mechanoresponsive behavior of
 boryl substituted phenothiazine
;
_journal_issue 44
_journal_name_full 'New Journal of Chemistry'
_journal_page_first 20510
_journal_page_last 20516
_journal_paper_doi 10.1039/D3NJ04283A
_journal_volume 47
_journal_year 2023
_chemical_formula_moiety 'C8 H6 N2 O7'
_chemical_formula_sum 'C8 H6 N2 O7'
_chemical_formula_weight 242.15
_chemical_name_systematic
;
'2,4-dihydroxy-3,5-dinitrophenon'
;
_space_group_IT_number 14
_space_group_name_Hall '-P 2yn'
_space_group_name_H-M_alt 'P 1 21/n 1'
_symmetry_cell_setting monoclinic
_symmetry_space_group_name_H-M 'P 1 21/n 1'
_atom_sites_solution_hydrogens geom
_atom_sites_solution_primary direct
_atom_sites_solution_secondary difmap
_audit_block_doi 10.5517/cc6jv2m
_audit_creation_method SHELXL-97
_audit_update_record
;
2002-10-04 deposited with the CCDC.	2023-10-16 downloaded from the CCDC.
;
_cell_angle_alpha 90.00
_cell_angle_beta 108.00(3)
_cell_angle_gamma 90.00
_cell_formula_units_Z 4
_cell_length_a 9.7200(19)
_cell_length_b 9.6800(19)
_cell_length_c 10.800(2)
_cell_measurement_reflns_used 500
_cell_measurement_temperature 293(2)
_cell_measurement_theta_max 20
_cell_measurement_theta_min 2
_cell_volume 966.4(4)
_computing_cell_refinement CrysAlisRED
_computing_data_collection CrysAlisCCD
_computing_data_reduction CrysAlisRED
_computing_molecular_graphics Diamond
_computing_publication_material Shelstl
_computing_structure_refinement 'SHELXL-97 (Sheldrick, 1997)'
_computing_structure_solution 'SHELXS-97 (Sheldrick, 1990)'
_diffrn_ambient_temperature 293(2)
_diffrn_measured_fraction_theta_full 0.995
_diffrn_measured_fraction_theta_max 0.995
_diffrn_measurement_device_type Kuma4CCD
_diffrn_measurement_method 'omega scan'
_diffrn_radiation_monochromator graphite
_diffrn_radiation_source 'fine-focus sealed tube'
_diffrn_radiation_type MoK\a
_diffrn_radiation_wavelength 0.71073
_diffrn_reflns_av_R_equivalents 0.0506
_diffrn_reflns_av_sigmaI/netI 0.0253
_diffrn_reflns_limit_h_max 10
_diffrn_reflns_limit_h_min -10
_diffrn_reflns_limit_k_max 10
_diffrn_reflns_limit_k_min -10
_diffrn_reflns_limit_l_max 11
_diffrn_reflns_limit_l_min -11
_diffrn_reflns_number 12091
_diffrn_reflns_theta_full 22.49
_diffrn_reflns_theta_max 22.49
_diffrn_reflns_theta_min 3.39
_diffrn_standards_decay_% '2 %'
_diffrn_standards_interval_count '50 frames'
_diffrn_standards_interval_time '350 sec'
_diffrn_standards_number '1 frame'
_exptl_absorpt_coefficient_mu 0.150
_exptl_crystal_density_diffrn 1.664
_exptl_crystal_density_method 'not measured'
_exptl_crystal_F_000 496
_refine_diff_density_max 0.198
_refine_diff_density_min -0.208
_refine_diff_density_rms 0.045
_refine_ls_extinction_coef 0.004(2)
_refine_ls_extinction_expression Fc^*^=kFc[1+0.001xFc^2^\l^3^/sin(2\q)]^-1/4^
_refine_ls_extinction_method SHELXL
_refine_ls_goodness_of_fit_ref 1.145
_refine_ls_hydrogen_treatment mixed
_refine_ls_matrix_type full
_refine_ls_number_parameters 179
_refine_ls_number_reflns 1264
_refine_ls_number_restraints 0
_refine_ls_restrained_S_all 1.145
_refine_ls_R_factor_all 0.0663
_refine_ls_R_factor_gt 0.0477
_refine_ls_shift/su_max 0.001
_refine_ls_shift/su_mean 0.000
_refine_ls_structure_factor_coef Fsqd
_refine_ls_weighting_details 'calc w=1/[\s^2^(Fo^2^)+(0.0693P)^2^+0.2924P] where P=(Fo^2^+2Fc^2^)/3'
_refine_ls_weighting_scheme calc
_refine_ls_wR_factor_gt 0.1196
_refine_ls_wR_factor_ref 0.1338
_reflns_number_gt 1000
_reflns_number_total 1264
_reflns_threshold_expression >2sigma(I)
_cod_data_source_file d3nj04283a2.cif
_cod_data_source_block 22a
_cod_depositor_comments 'Adding full bibliography for 7062809--7062811.cif.'
_cod_original_cell_volume 966.4(3)
_cod_original_sg_symbol_H-M P2(1)/n
_cod_database_code 7062809

loop_
_symmetry_equiv_pos_as_xyz
'x, y, z'
'-x+1/2, y+1/2, -z+1/2'
'-x, -y, -z'
'x-1/2, -y-1/2, z-1/2'

loop_
_atom_site_label
_atom_site_type_symbol
_atom_site_fract_x
_atom_site_fract_y
_atom_site_fract_z
_atom_site_U_iso_or_equiv
_atom_site_adp_type
_atom_site_occupancy
_atom_site_symmetry_multiplicity
_atom_site_calc_flag
_atom_site_refinement_flags
_atom_site_disorder_assembly
_atom_site_disorder_group
O1 O 0.1602(3) 0.3824(2) 0.0869(2) 0.0543(8) Uani 1 1 d . . .
O2 O 0.1211(2) 0.1334(3) 0.0097(2) 0.0476(7) Uani 1 1 d . . .
O3 O 0.4962(3) -0.1829(2) 0.1558(3) 0.0577(8) Uani 1 1 d . . .
O4 O 0.1811(3) -0.1293(3) -0.1030(3) 0.0636(8) Uani 1 1 d . . .
O5 O 0.1817(3) -0.2148(3) 0.0815(2) 0.0558(8) Uani 1 1 d . . .
O6 O 0.7390(3) -0.0869(3) 0.3043(3) 0.0668(9) Uani 1 1 d . . .
O7 O 0.7676(2) 0.1298(3) 0.3528(2) 0.0490(7) Uani 1 1 d . . .
N1 N 0.2201(3) -0.1294(3) 0.0161(3) 0.0400(7) Uani 1 1 d . . .
N2 N 0.6930(3) 0.0336(3) 0.2968(3) 0.0442(8) Uani 1 1 d . . .
C1 C 0.3517(3) 0.2233(3) 0.1395(3) 0.0339(8) Uani 1 1 d . . .
C2 C 0.2605(3) 0.1145(3) 0.0754(3) 0.0340(8) Uani 1 1 d . . .
C3 C 0.3159(3) -0.0182(3) 0.0829(3) 0.0337(8) Uani 1 1 d . . .
C4 C 0.4570(3) -0.0513(3) 0.1549(3) 0.0372(8) Uani 1 1 d . . .
C5 C 0.5451(3) 0.0583(3) 0.2182(3) 0.0338(8) Uani 1 1 d . . .
C6 C 0.4929(4) 0.1924(3) 0.2087(3) 0.0363(8) Uani 1 1 d . . .
C7 C 0.2926(4) 0.3648(3) 0.1334(3) 0.0386(9) Uani 1 1 d . . .
C8 C 0.3901(5) 0.4839(4) 0.1802(5) 0.0534(11) Uani 1 1 d . . .
H6 H 0.558(3) 0.261(3) 0.258(3) 0.034(8) Uiso 1 1 d . . .
H81 H 0.340(5) 0.562(5) 0.171(4) 0.093(16) Uiso 1 1 d . . .
H82 H 0.459(5) 0.474(4) 0.274(5) 0.090(14) Uiso 1 1 d . . .
H83 H 0.467(5) 0.486(4) 0.137(4) 0.080(14) Uiso 1 1 d . . .
H2O H 0.101(4) 0.220(4) 0.021(3) 0.062(13) Uiso 1 1 d . . .
H3O H 0.582(5) -0.191(5) 0.204(4) 0.091(17) Uiso 1 1 d . . .

loop_
_atom_site_aniso_label
_atom_site_aniso_U_11
_atom_site_aniso_U_22
_atom_site_aniso_U_33
_atom_site_aniso_U_23
_atom_site_aniso_U_13
_atom_site_aniso_U_12
O1 0.0421(16) 0.0428(15) 0.0708(18) 0.0000(12) 0.0069(13) 0.0108(11)
O2 0.0349(15) 0.0391(16) 0.0595(17) -0.0006(12) 0.0010(12) 0.0043(11)
O3 0.0389(15) 0.0323(15) 0.092(2) -0.0003(13) 0.0053(15) 0.0048(12)
O4 0.078(2) 0.0617(18) 0.0460(17) -0.0115(13) 0.0121(14) -0.0144(15)
O5 0.0506(16) 0.0440(15) 0.0676(17) 0.0094(13) 0.0106(13) -0.0103(12)
O6 0.0382(15) 0.0426(17) 0.104(2) 0.0085(14) 0.0000(14) 0.0064(12)
O7 0.0377(14) 0.0509(15) 0.0509(15) -0.0034(12) 0.0028(11) -0.0064(12)
N1 0.0348(16) 0.0326(17) 0.050(2) -0.0010(15) 0.0096(15) 0.0022(13)
N2 0.0340(17) 0.0429(19) 0.0534(19) 0.0039(15) 0.0100(14) -0.0007(15)
C1 0.0359(19) 0.0314(18) 0.0356(17) -0.0001(14) 0.0126(15) 0.0003(15)
C2 0.0276(18) 0.0386(19) 0.0345(18) 0.0028(15) 0.0079(15) 0.0008(15)
C3 0.0340(19) 0.0278(18) 0.0384(18) -0.0013(14) 0.0097(15) -0.0032(14)
C4 0.034(2) 0.0284(18) 0.048(2) 0.0025(15) 0.0110(16) 0.0019(15)
C5 0.0237(17) 0.0354(19) 0.0398(19) 0.0023(15) 0.0063(14) 0.0010(15)
C6 0.037(2) 0.035(2) 0.0361(19) -0.0007(16) 0.0092(16) -0.0022(16)
C7 0.042(2) 0.034(2) 0.0392(19) 0.0021(15) 0.0107(16) 0.0036(15)
C8 0.051(3) 0.033(2) 0.073(3) -0.004(2) 0.015(2) 0.0027(19)

loop_
_atom_type_symbol
_atom_type_description
_atom_type_scat_dispersion_real
_atom_type_scat_dispersion_imag
_atom_type_scat_source
C C 0.0033 0.0016 'International Tables Vol C Tables 4.2.6.8 and 6.1.1.4'
H H 0.0000 0.0000 'International Tables Vol C Tables 4.2.6.8 and 6.1.1.4'
N N 0.0061 0.0033 'International Tables Vol C Tables 4.2.6.8 and 6.1.1.4'
O O 0.0106 0.0060 'International Tables Vol C Tables 4.2.6.8 and 6.1.1.4'

loop_
_citation_id
_citation_doi
_citation_year
1 10.1016/j.molstruc.2005.12.036 2006

loop_
_geom_angle_atom_site_label_1
_geom_angle_atom_site_label_2
_geom_angle_atom_site_label_3
_geom_angle
_geom_angle_site_symmetry_1
_geom_angle_site_symmetry_3
_geom_angle_publ_flag
C2 O2 H2O 107(3) . . ?
C4 O3 H3O 108(3) . . ?
O5 N1 O4 124.0(3) . . ?
O5 N1 C3 118.5(3) . . ?
O4 N1 C3 117.5(3) . . ?
O7 N2 O6 122.5(3) . . ?
O7 N2 C5 119.7(3) . . ?
O6 N2 C5 117.7(3) . . ?
C6 C1 C2 118.2(3) . . ?
C6 C1 C7 122.2(3) . . ?
C2 C1 C7 119.5(3) . . ?
O2 C2 C3 118.1(3) . . ?
O2 C2 C1 122.6(3) . . ?
C3 C2 C1 119.3(3) . . ?
C2 C3 C4 123.0(3) . . ?
C2 C3 N1 118.6(3) . . ?
C4 C3 N1 118.4(3) . . ?
O3 C4 C3 117.2(3) . . ?
O3 C4 C5 126.3(3) . . ?
C3 C4 C5 116.5(3) . . ?
C6 C5 C4 121.2(3) . . ?
C6 C5 N2 118.3(3) . . ?
C4 C5 N2 120.5(3) . . ?
C1 C6 C5 121.6(3) . . ?
C1 C6 H6 121.8(17) . . ?
C5 C6 H6 116.4(17) . . ?
O1 C7 C1 119.1(3) . . ?
O1 C7 C8 120.4(3) . . ?
C1 C7 C8 120.5(3) . . ?
C7 C8 H81 111(3) . . ?
C7 C8 H82 114(2) . . ?
H81 C8 H82 111(4) . . ?
C7 C8 H83 110(2) . . ?
H81 C8 H83 114(4) . . ?
H82 C8 H83 96(3) . . ?

loop_
_geom_bond_atom_site_label_1
_geom_bond_atom_site_label_2
_geom_bond_distance
_geom_bond_site_symmetry_2
_geom_bond_publ_flag
O1 C7 1.241(4) . ?
O2 C2 1.334(4) . ?
O2 H2O 0.88(4) . ?
O3 C4 1.328(4) . ?
O3 H3O 0.84(5) . ?
O4 N1 1.223(3) . ?
O5 N1 1.218(3) . ?
O6 N2 1.243(4) . ?
O7 N2 1.219(3) . ?
N1 C3 1.460(4) . ?
N2 C5 1.446(4) . ?
C1 C6 1.377(4) . ?
C1 C2 1.412(4) . ?
C1 C7 1.479(4) . ?
C2 C3 1.385(4) . ?
C3 C4 1.389(4) . ?
C4 C5 1.402(4) . ?
C5 C6 1.386(4) . ?
C6 H6 0.96(3) . ?
C7 C8 1.478(5) . ?
C8 H81 0.89(5) . ?
C8 H82 1.03(5) . ?
C8 H83 1.00(5) . ?

loop_
_geom_hbond_atom_site_label_D
_geom_hbond_atom_site_label_H
_geom_hbond_atom_site_label_A
_geom_hbond_distance_DH
_geom_hbond_distance_HA
_geom_hbond_distance_DA
_geom_hbond_angle_DHA
_geom_hbond_site_symmetry_A
O2 H2O O1 0.88(4) 1.75(4) 2.541(4) 149(4) .
O3 H3O O6 0.84(5) 1.87(5) 2.582(4) 142(5) .
O3 H3O O7 0.84(5) 2.47(5) 2.949(3) 117(4) 2_645
O3 H3O N2 0.84(5) 2.49(5) 2.928(4) 113(4) .

loop_
_geom_torsion_atom_site_label_1
_geom_torsion_atom_site_label_2
_geom_torsion_atom_site_label_3
_geom_torsion_atom_site_label_4
_geom_torsion
_geom_torsion_site_symmetry_1
_geom_torsion_site_symmetry_2
_geom_torsion_site_symmetry_3
_geom_torsion_site_symmetry_4
_geom_torsion_publ_flag
C6 C1 C2 O2 177.7(3) . . . . ?
C7 C1 C2 O2 -0.7(5) . . . . ?
C6 C1 C2 C3 -0.8(4) . . . . ?
C7 C1 C2 C3 -179.2(3) . . . . ?
O2 C2 C3 C4 -176.1(3) . . . . ?
C1 C2 C3 C4 2.4(5) . . . . ?
O2 C2 C3 N1 1.4(4) . . . . ?
C1 C2 C3 N1 180.0(3) . . . . ?
O5 N1 C3 C2 -109.0(3) . . . . ?
O4 N1 C3 C2 69.7(4) . . . . ?
O5 N1 C3 C4 68.7(4) . . . . ?
O4 N1 C3 C4 -112.7(3) . . . . ?
C2 C3 C4 O3 178.9(3) . . . . ?
N1 C3 C4 O3 1.4(4) . . . . ?
C2 C3 C4 C5 -2.0(5) . . . . ?
N1 C3 C4 C5 -179.5(3) . . . . ?
O3 C4 C5 C6 179.0(3) . . . . ?
C3 C4 C5 C6 0.0(5) . . . . ?
O3 C4 C5 N2 -1.8(5) . . . . ?
C3 C4 C5 N2 179.2(3) . . . . ?
O7 N2 C5 C6 0.2(4) . . . . ?
O6 N2 C5 C6 -179.7(3) . . . . ?
O7 N2 C5 C4 -179.0(3) . . . . ?
O6 N2 C5 C4 1.1(5) . . . . ?
C2 C1 C6 C5 -1.1(5) . . . . ?
C7 C1 C6 C5 177.2(3) . . . . ?
C4 C5 C6 C1 1.6(5) . . . . ?
N2 C5 C6 C1 -177.7(3) . . . . ?
C6 C1 C7 O1 -168.9(3) . . . . ?
C2 C1 C7 O1 9.4(5) . . . . ?
C6 C1 C7 C8 12.0(5) . . . . ?
C2 C1 C7 C8 -169.7(3) . . . . ?
